data_2227426
loop_
_publ_author_name
'Wysocki, Waldemar'
'Matosiuk, Dariusz'
'Rzadkowska, Marzena'
'Karczmarzyk, Zbigniew'
'Urba\'nczyk-Lipkowska, Zofia'
'Kalicki, Przemys\/law'

_publ_section_title
;
 6-(2-Chlorobenzyl)-1-(4-chlorophenyl)-7-hydroxy-2,3-dihydro-1<i>H</i>-imidazo[1,2-<i>a</i>]pyrimidin-5-one
;
_journal_coeditor_code FJ2343
_journal_issue 11
_journal_name_full 'Acta Crystallographica Section E'
_journal_page_first o2742
_journal_page_last o2743
_journal_paper_doi 10.1107/S160053681003919X
_journal_volume 66
_journal_year 2010
_chemical_formula_iupac 'C19 H15 Cl2 N3 O2'
_chemical_formula_moiety 'C19 H15 Cl2 N3 O2'
_chemical_formula_sum 'C19 H15 Cl2 N3 O2'
_chemical_formula_weight 388.24
_chemical_name_systematic
;
6-(2-Chlorobenzyl)-1-(4-chlorophenyl)-7-hydroxy-2,3-dihydro-1<i>H</i>-
imidazo[1,2-<i>a</i>]pyrimidin-5-one
;
_space_group_IT_number 14
_symmetry_cell_setting monoclinic
_symmetry_space_group_name_Hall '-P 2ybc'
_symmetry_space_group_name_H-M 'P 1 21/c 1'
_atom_sites_solution_hydrogens difmap
_atom_sites_solution_primary direct
_atom_sites_solution_secondary difmap
_audit_creation_method SHELXL-97
_cell_angle_alpha 90.00
_cell_angle_beta 96.283(2)
_cell_angle_gamma 90.00
_cell_formula_units_Z 4
_cell_length_a 11.4521(3)
_cell_length_b 12.8287(4)
_cell_length_c 11.7255(3)
_cell_measurement_reflns_used 3410
_cell_measurement_temperature 296(2)
_cell_measurement_theta_max 66.73
_cell_measurement_theta_min 3.88
_cell_volume 1712.31(8)
_computing_cell_refinement '<i>SAINT</i> (Bruker, 2005)'
_computing_data_collection '<i>APEX2</i> (Bruker, 2005)'
_computing_data_reduction '<i>SAINT</i> (Bruker, 2005)'
_computing_molecular_graphics '<i>ORTEP-3</i> (Farrugia, 1997)'
_computing_publication_material '<i>WinGX</i> (Farrugia, 1999)'
_computing_structure_refinement '<i>SHELXL97</i> (Sheldrick, 2008)'
_computing_structure_solution '<i>SHELXS97</i> (Sheldrick, 2008)'
_diffrn_ambient_temperature 296(2)
_diffrn_measured_fraction_theta_full 0.981
_diffrn_measured_fraction_theta_max 0.981
_diffrn_measurement_device_type 'Bruker APEXII CCD'
_diffrn_measurement_method '\f and \w scans'
_diffrn_radiation_monochromator graphite
_diffrn_radiation_source 'fine-focus sealed tube'
_diffrn_radiation_type CuK\a
_diffrn_radiation_wavelength 1.54178
_diffrn_reflns_av_R_equivalents 0.0422
_diffrn_reflns_av_sigmaI/netI 0.0341
_diffrn_reflns_limit_h_max 12
_diffrn_reflns_limit_h_min -13
_diffrn_reflns_limit_k_max 8
_diffrn_reflns_limit_k_min -15
_diffrn_reflns_limit_l_max 13
_diffrn_reflns_limit_l_min -13
_diffrn_reflns_number 12489
_diffrn_reflns_theta_full 67.77
_diffrn_reflns_theta_max 67.77
_diffrn_reflns_theta_min 3.88
_exptl_absorpt_coefficient_mu 3.580
_exptl_absorpt_correction_T_max 0.674
_exptl_absorpt_correction_T_min 0.415
_exptl_absorpt_correction_type multi-scan
_exptl_absorpt_process_details '(<i>SADABS</i>; Bruker, 2005)'
_exptl_crystal_colour colourless
_exptl_crystal_density_diffrn 1.506
_exptl_crystal_density_method 'not measured'
_exptl_crystal_description block
_exptl_crystal_F_000 800
_exptl_crystal_size_max 0.26
_exptl_crystal_size_mid 0.25
_exptl_crystal_size_min 0.11
_refine_diff_density_max 0.281
_refine_diff_density_min -0.293
_refine_ls_extinction_method none
_refine_ls_goodness_of_fit_ref 1.053
_refine_ls_hydrogen_treatment refall
_refine_ls_matrix_type full
_refine_ls_number_parameters 280
_refine_ls_number_reflns 3040
_refine_ls_number_restraints 0
_refine_ls_restrained_S_all 1.053
_refine_ls_R_factor_all 0.0468
_refine_ls_R_factor_gt 0.0390
_refine_ls_shift/su_max 0.000
_refine_ls_shift/su_mean 0.000
_refine_ls_structure_factor_coef Fsqd
_refine_ls_weighting_details 'calc w=1/[\s^2^(Fo^2^)+(0.0566P)^2^+0.4965P] where P=(Fo^2^+2Fc^2^)/3'
_refine_ls_weighting_scheme calc
_refine_ls_wR_factor_gt 0.1048
_refine_ls_wR_factor_ref 0.1116
_reflns_number_gt 2521
_reflns_number_total 3040
_reflns_threshold_expression I>2\s(I)
_cod_data_source_file fj2343.cif
_cod_data_source_block I
_cod_original_sg_symbol_H-M 'P 21/c'
_cod_database_code 2227426
_cod_database_fobs_code 2227426

loop_
_symmetry_equiv_pos_as_xyz
'x, y, z'
'-x, y+1/2, -z+1/2'
'-x, -y, -z'
'x, -y-1/2, z-1/2'

loop_
_atom_site_type_symbol
_atom_site_label
_atom_site_fract_x
_atom_site_fract_y
_atom_site_fract_z
_atom_site_U_iso_or_equiv
_atom_site_adp_type
_atom_site_calc_flag
_atom_site_refinement_flags
_atom_site_occupancy
_atom_site_disorder_assembly
_atom_site_disorder_group
N N1 0.54690(14) 0.58844(13) 0.65922(13) 0.0405(4) Uani d . 1 . .
C C2 0.45149(16) 0.63750(14) 0.69364(15) 0.0345(4) Uani d . 1 . .
N N3 0.42905(13) 0.59910(12) 0.79699(12) 0.0368(4) Uani d . 1 . .
C C4 0.5131(2) 0.51928(18) 0.84006(18) 0.0470(5) Uani d . 1 . .
H H41 0.560(2) 0.547(2) 0.910(2) 0.070 Uiso d . 1 . .
H H42 0.473(2) 0.454(2) 0.860(2) 0.070 Uiso d . 1 . .
C C5 0.5851(2) 0.50339(18) 0.73916(18) 0.0472(5) Uani d . 1 . .
H H51 0.670(3) 0.511(2) 0.762(2) 0.071 Uiso d . 1 . .
H H52 0.567(2) 0.430(2) 0.703(2) 0.071 Uiso d . 1 . .
N N6 0.39106(13) 0.71171(12) 0.63876(12) 0.0362(4) Uani d . 1 . .
C C7 0.30136(15) 0.75057(14) 0.69309(14) 0.0329(4) Uani d . 1 . .
C C8 0.27243(16) 0.71925(14) 0.79896(15) 0.0349(4) Uani d . 1 . .
C C9 0.34131(16) 0.63956(14) 0.85735(14) 0.0346(4) Uani d . 1 . .
O O10 0.24079(12) 0.82712(10) 0.63775(11) 0.0402(3) Uani d . 1 . .
H H101 0.268(2) 0.844(2) 0.576(2) 0.060 Uiso d . 1 . .
O O11 0.33241(12) 0.60419(10) 0.95466(10) 0.0423(3) Uani d . 1 . .
C C12 0.17750(17) 0.77055(15) 0.85764(17) 0.0390(4) Uani d . 1 . .
H H121 0.213(2) 0.7977(18) 0.933(2) 0.059 Uiso d . 1 . .
H H122 0.150(2) 0.832(2) 0.814(2) 0.059 Uiso d . 1 . .
C C21 0.59787(16) 0.60289(15) 0.55615(15) 0.0384(4) Uani d . 1 . .
C C22 0.67539(19) 0.52838(18) 0.52397(19) 0.0500(5) Uani d . 1 . .
H H221 0.691(2) 0.465(2) 0.568(2) 0.075 Uiso d . 1 . .
C C23 0.7284(2) 0.53957(19) 0.4242(2) 0.0534(6) Uani d . 1 . .
H H231 0.777(3) 0.490(2) 0.404(2) 0.080 Uiso d . 1 . .
C C24 0.70459(18) 0.62511(18) 0.35695(18) 0.0499(5) Uani d . 1 . .
C C25 0.6293(2) 0.7008(2) 0.3878(2) 0.0568(6) Uani d . 1 . .
H H251 0.617(3) 0.764(2) 0.342(2) 0.085 Uiso d . 1 . .
C C26 0.5754(2) 0.69008(19) 0.48719(19) 0.0511(5) Uani d . 1 . .
H H261 0.529(2) 0.742(2) 0.507(2) 0.077 Uiso d . 1 . .
Cl Cl27 0.77155(6) 0.63967(6) 0.23211(5) 0.0784(2) Uani d . 1 . .
C C31 0.07284(16) 0.70368(15) 0.87807(16) 0.0389(4) Uani d . 1 . .
C C32 -0.00662(18) 0.73742(19) 0.95069(17) 0.0489(5) Uani d . 1 . .
C C33 -0.1022(2) 0.6786(3) 0.9736(2) 0.0669(7) Uani d . 1 . .
H H331 -0.152(3) 0.706(3) 1.024(3) 0.100 Uiso d . 1 . .
C C34 -0.1203(2) 0.5828(3) 0.9241(3) 0.0747(8) Uani d . 1 . .
H H341 -0.183(3) 0.540(3) 0.942(3) 0.112 Uiso d . 1 . .
C C35 -0.0442(2) 0.5470(2) 0.8503(3) 0.0742(8) Uani d . 1 . .
H H351 -0.054(3) 0.479(3) 0.814(3) 0.111 Uiso d . 1 . .
C C36 0.0516(2) 0.60699(18) 0.8281(2) 0.0541(5) Uani d . 1 . .
H H361 0.103(3) 0.581(2) 0.779(2) 0.081 Uiso d . 1 . .
Cl Cl37 0.01144(6) 0.85933(6) 1.01526(7) 0.0825(3) Uani d . 1 . .

loop_
_atom_site_aniso_label
_atom_site_aniso_U_11
_atom_site_aniso_U_22
_atom_site_aniso_U_33
_atom_site_aniso_U_12
_atom_site_aniso_U_13
_atom_site_aniso_U_23
N1 0.0425(8) 0.0461(9) 0.0342(8) 0.0134(7) 0.0110(7) 0.0067(7)
C2 0.0374(9) 0.0386(9) 0.0281(8) 0.0033(8) 0.0064(7) 0.0001(7)
N3 0.0419(8) 0.0412(8) 0.0283(7) 0.0055(7) 0.0082(6) 0.0041(6)
C4 0.0524(12) 0.0506(12) 0.0387(10) 0.0142(10) 0.0088(9) 0.0098(10)
C5 0.0523(12) 0.0496(12) 0.0405(11) 0.0157(10) 0.0089(9) 0.0103(9)
N6 0.0395(8) 0.0411(8) 0.0296(7) 0.0070(7) 0.0107(6) 0.0026(6)
C7 0.0364(9) 0.0338(9) 0.0293(8) 0.0012(7) 0.0071(7) 0.0003(7)
C8 0.0391(9) 0.0364(9) 0.0305(9) 0.0004(8) 0.0100(7) 0.0008(8)
C9 0.0397(9) 0.0368(9) 0.0284(9) -0.0036(8) 0.0082(7) -0.0026(7)
O10 0.0456(7) 0.0434(7) 0.0335(7) 0.0109(6) 0.0129(6) 0.0068(6)
O11 0.0570(8) 0.0452(7) 0.0265(6) 0.0006(6) 0.0127(6) 0.0035(6)
C12 0.0436(10) 0.0387(10) 0.0370(10) 0.0016(8) 0.0145(8) -0.0005(9)
C21 0.0363(9) 0.0467(10) 0.0334(9) 0.0055(8) 0.0092(7) -0.0008(8)
C22 0.0525(12) 0.0496(12) 0.0506(12) 0.0134(10) 0.0173(10) 0.0013(10)
C23 0.0525(12) 0.0555(13) 0.0557(13) 0.0110(11) 0.0212(10) -0.0078(11)
C24 0.0458(11) 0.0655(14) 0.0408(11) 0.0029(10) 0.0162(9) -0.0037(10)
C25 0.0606(14) 0.0656(14) 0.0476(12) 0.0159(12) 0.0211(10) 0.0134(11)
C26 0.0538(12) 0.0584(13) 0.0447(11) 0.0178(11) 0.0210(9) 0.0086(10)
Cl27 0.0858(5) 0.1015(5) 0.0555(4) 0.0106(4) 0.0425(3) 0.0026(3)
C31 0.0380(9) 0.0458(10) 0.0335(9) 0.0007(8) 0.0067(7) 0.0036(8)
C32 0.0413(10) 0.0673(14) 0.0395(10) 0.0036(10) 0.0105(8) 0.0005(10)
C33 0.0432(12) 0.104(2) 0.0555(14) -0.0044(13) 0.0165(10) 0.0133(15)
C34 0.0489(13) 0.092(2) 0.0832(19) -0.0194(14) 0.0082(13) 0.0247(17)
C35 0.0642(16) 0.0622(15) 0.094(2) -0.0200(13) -0.0012(15) -0.0006(15)
C36 0.0501(12) 0.0532(13) 0.0597(14) -0.0049(10) 0.0091(10) -0.0086(11)
Cl37 0.0628(4) 0.0959(5) 0.0929(5) 0.0075(3) 0.0269(3) -0.0442(4)

loop_
_atom_type_symbol
_atom_type_description
_atom_type_scat_dispersion_real
_atom_type_scat_dispersion_imag
_atom_type_scat_source
C C 0.0181 0.0091 'International Tables Vol C Tables 4.2.6.8 and 6.1.1.4'
H H 0.0000 0.0000 'International Tables Vol C Tables 4.2.6.8 and 6.1.1.4'
Cl Cl 0.3639 0.7018 'International Tables Vol C Tables 4.2.6.8 and 6.1.1.4'
N N 0.0311 0.0180 'International Tables Vol C Tables 4.2.6.8 and 6.1.1.4'
O O 0.0492 0.0322 'International Tables Vol C Tables 4.2.6.8 and 6.1.1.4'

loop_
_geom_angle_atom_site_label_1
_geom_angle_atom_site_label_2
_geom_angle_atom_site_label_3
_geom_angle_site_symmetry_1
_geom_angle_site_symmetry_3
_geom_angle
_geom_angle_publ_flag
C2 N1 C21 . . 127.93(15) ?
C2 N1 C5 . . 110.25(15) ?
C21 N1 C5 . . 121.37(15) ?
N6 C2 N3 . . 124.25(16) ?
N6 C2 N1 . . 126.25(16) ?
N3 C2 N1 . . 109.48(15) ?
C2 N3 C9 . . 122.42(15) ?
C2 N3 C4 . . 112.43(15) ?
C9 N3 C4 . . 124.92(15) ?
N3 C4 C5 . . 102.55(15) ?
N3 C4 H41 . . 108.5(15) ?
C5 C4 H41 . . 113.2(15) ?
N3 C4 H42 . . 111.4(15) ?
C5 C4 H42 . . 112.2(15) ?
H41 C4 H42 . . 109(2) ?
N1 C5 C4 . . 104.26(16) ?
N1 C5 H51 . . 108.7(16) ?
C4 C5 H51 . . 112.1(16) ?
N1 C5 H52 . . 111.8(14) ?
C4 C5 H52 . . 109.6(14) ?
H51 C5 H52 . . 110(2) ?
C2 N6 C7 . . 115.03(15) ?
O10 C7 N6 . . 114.97(15) ?
O10 C7 C8 . . 119.37(16) ?
N6 C7 C8 . . 125.63(16) ?
C7 C8 C9 . . 117.90(16) ?
C7 C8 C12 . . 122.85(17) ?
C9 C8 C12 . . 119.12(15) ?
O11 C9 N3 . . 117.86(16) ?
O11 C9 C8 . . 127.47(16) ?
N3 C9 C8 . . 114.66(15) ?
C7 O10 H101 . . 113.1(17) ?
C8 C12 C31 . . 116.73(16) ?
C8 C12 H121 . . 108.5(14) ?
C31 C12 H121 . . 107.9(14) ?
C8 C12 H122 . . 109.0(14) ?
C31 C12 H122 . . 108.6(14) ?
H121 C12 H122 . . 105.4(19) ?
C22 C21 C26 . . 118.77(18) ?
C22 C21 N1 . . 118.71(18) ?
C26 C21 N1 . . 122.50(17) ?
C23 C22 C21 . . 120.8(2) ?
C23 C22 H221 . . 117.5(16) ?
C21 C22 H221 . . 121.6(16) ?
C24 C23 C22 . . 119.7(2) ?
C24 C23 H231 . . 120.6(19) ?
C22 C23 H231 . . 119.7(19) ?
C23 C24 C25 . . 120.6(2) ?
C23 C24 Cl27 . . 119.78(17) ?
C25 C24 Cl27 . . 119.62(18) ?
C24 C25 C26 . . 120.2(2) ?
C24 C25 H251 . . 120.1(17) ?
C26 C25 H251 . . 119.6(17) ?
C25 C26 C21 . . 120.0(2) ?
C25 C26 H261 . . 118.3(18) ?
C21 C26 H261 . . 121.7(18) ?
C36 C31 C32 . . 116.41(19) ?
C36 C31 C12 . . 123.18(17) ?
C32 C31 C12 . . 120.40(18) ?
C33 C32 C31 . . 122.6(2) ?
C33 C32 Cl37 . . 117.77(19) ?
C31 C32 Cl37 . . 119.65(16) ?
C34 C33 C32 . . 119.8(2) ?
C34 C33 H331 . . 122(2) ?
C32 C33 H331 . . 118(2) ?
C33 C34 C35 . . 119.5(2) ?
C33 C34 H341 . . 121(2) ?
C35 C34 H341 . . 120(2) ?
C34 C35 C36 . . 120.1(3) ?
C34 C35 H351 . . 122(2) ?
C36 C35 H351 . . 118(2) ?
C31 C36 C35 . . 121.7(2) ?
C31 C36 H361 . . 119.5(19) ?
C35 C36 H361 . . 118.8(19) ?

loop_
_geom_bond_atom_site_label_1
_geom_bond_atom_site_label_2
_geom_bond_site_symmetry_2
_geom_bond_distance
_geom_bond_publ_flag
N1 C2 . 1.360(2) ?
N1 C21 . 1.411(2) ?
N1 C5 . 1.473(2) ?
C2 N6 . 1.305(2) ?
C2 N3 . 1.358(2) ?
N3 C9 . 1.391(2) ?
N3 C4 . 1.458(2) ?
C4 C5 . 1.528(3) ?
C4 H41 . 0.99(3) ?
C4 H42 . 0.99(3) ?
C5 H51 . 0.99(3) ?
C5 H52 . 1.04(3) ?
N6 C7 . 1.361(2) ?
C7 O10 . 1.330(2) ?
C7 C8 . 1.379(2) ?
C8 C9 . 1.421(3) ?
C8 C12 . 1.501(2) ?
C9 O11 . 1.242(2) ?
O10 H101 . 0.85(3) ?
C12 C31 . 1.514(3) ?
C12 H121 . 1.00(3) ?
C12 H122 . 0.97(3) ?
C21 C22 . 1.385(3) ?
C21 C26 . 1.388(3) ?
C22 C23 . 1.383(3) ?
C22 H221 . 0.97(3) ?
C23 C24 . 1.362(3) ?
C23 H231 . 0.90(3) ?
C24 C25 . 1.373(3) ?
C24 Cl27 . 1.735(2) ?
C25 C26 . 1.384(3) ?
C25 H251 . 0.97(3) ?
C26 H261 . 0.90(3) ?
C31 C36 . 1.382(3) ?
C31 C32 . 1.382(3) ?
C32 C33 . 1.381(3) ?
C32 Cl37 . 1.740(2) ?
C33 C34 . 1.364(4) ?
C33 H331 . 0.93(3) ?
C34 C35 . 1.374(4) ?
C34 H341 . 0.95(4) ?
C35 C36 . 1.388(3) ?
C35 H351 . 0.97(4) ?
C36 H361 . 0.93(3) ?

loop_
_geom_hbond_atom_site_label_D
_geom_hbond_atom_site_label_H
_geom_hbond_atom_site_label_A
_geom_hbond_site_symmetry_A
_geom_hbond_distance_DH
_geom_hbond_distance_HA
_geom_hbond_distance_DA
_geom_hbond_angle_DHA
_geom_hbond_publ_flag
C12 H122 O10 . 0.97(2) 2.41(2) 2.848(2) 106.5(17) y
C26 H261 N6 . 0.90(2) 2.36(2) 2.918(3) 120.3(19) y
O10 H101 O11 4_575 0.85(2) 1.80(2) 2.6418(18) 172(3) y
C33 H331 Cl27 1_456 0.93(4) 2.81(4) 3.534(2) 135(3) y

loop_
_geom_torsion_atom_site_label_1
_geom_torsion_atom_site_label_2
_geom_torsion_atom_site_label_3
_geom_torsion_atom_site_label_4
_geom_torsion_site_symmetry_1
_geom_torsion_site_symmetry_2
_geom_torsion_site_symmetry_3
_geom_torsion_site_symmetry_4
_geom_torsion
_geom_torsion_publ_flag
C21 N1 C2 N6 . . . . -3.2(3) ?
C5 N1 C2 N6 . . . . -175.39(19) ?
C21 N1 C2 N3 . . . . 178.28(17) ?
C5 N1 C2 N3 . . . . 6.0(2) ?
N6 C2 N3 C9 . . . . -3.1(3) ?
N1 C2 N3 C9 . . . . 175.46(16) ?
N6 C2 N3 C4 . . . . -177.88(19) ?
N1 C2 N3 C4 . . . . 0.7(2) ?
C2 N3 C4 C5 . . . . -6.7(2) ?
C9 N3 C4 C5 . . . . 178.73(18) ?
C2 N1 C5 C4 . . . . -9.9(2) ?
C21 N1 C5 C4 . . . . 177.28(18) ?
N3 C4 C5 N1 . . . . 9.5(2) ?
N3 C2 N6 C7 . . . . 0.4(3) ?
N1 C2 N6 C7 . . . . -177.92(18) ?
C2 N6 C7 O10 . . . . 179.17(15) ?
C2 N6 C7 C8 . . . . 1.1(3) ?
O10 C7 C8 C9 . . . . -178.03(16) ?
N6 C7 C8 C9 . . . . -0.1(3) ?
O10 C7 C8 C12 . . . . -2.3(3) ?
N6 C7 C8 C12 . . . . 175.65(17) ?
C2 N3 C9 O11 . . . . -175.20(17) ?
C4 N3 C9 O11 . . . . -1.1(3) ?
C2 N3 C9 C8 . . . . 3.9(2) ?
C4 N3 C9 C8 . . . . 178.01(19) ?
C7 C8 C9 O11 . . . . 176.67(18) ?
C12 C8 C9 O11 . . . . 0.8(3) ?
C7 C8 C9 N3 . . . . -2.4(2) ?
C12 C8 C9 N3 . . . . -178.25(16) ?
C7 C8 C12 C31 . . . . 116.6(2) ?
C9 C8 C12 C31 . . . . -67.8(2) ?
C2 N1 C21 C22 . . . . -164.0(2) ?
C5 N1 C21 C22 . . . . 7.5(3) ?
C2 N1 C21 C26 . . . . 17.6(3) ?
C5 N1 C21 C26 . . . . -171.0(2) ?
C26 C21 C22 C23 . . . . -0.9(3) ?
N1 C21 C22 C23 . . . . -179.4(2) ?
C21 C22 C23 C24 . . . . 0.3(4) ?
C22 C23 C24 C25 . . . . 0.6(4) ?
C22 C23 C24 Cl27 . . . . 179.68(18) ?
C23 C24 C25 C26 . . . . -0.9(4) ?
Cl27 C24 C25 C26 . . . . 180.0(2) ?
C24 C25 C26 C21 . . . . 0.4(4) ?
C22 C21 C26 C25 . . . . 0.6(3) ?
N1 C21 C26 C25 . . . . 179.0(2) ?
C8 C12 C31 C36 . . . . -12.0(3) ?
C8 C12 C31 C32 . . . . 167.16(18) ?
C36 C31 C32 C33 . . . . 0.3(3) ?
C12 C31 C32 C33 . . . . -178.9(2) ?
C36 C31 C32 Cl37 . . . . -178.73(17) ?
C12 C31 C32 Cl37 . . . . 2.1(3) ?
C31 C32 C33 C34 . . . . 0.4(4) ?
Cl37 C32 C33 C34 . . . . 179.5(2) ?
C32 C33 C34 C35 . . . . -1.2(4) ?
C33 C34 C35 C36 . . . . 1.2(4) ?
C32 C31 C36 C35 . . . . -0.3(3) ?
C12 C31 C36 C35 . . . . 178.9(2) ?
C34 C35 C36 C31 . . . . -0.5(4) ?

loop_
_cod_related_entry_id
_cod_related_entry_database
_cod_related_entry_code
1 ChemSpider 30656218
